data_7237181
loop_
_publ_author_name
'Szimhardt, Norbert'
'Wurzenberger, Maximilian H. H.'
'Zeisel, Lukas'
'Gruhne, Michael S.'
'Lommel, Marcus'
'Stierstorfer, J\"org'

_publ_section_title
;
 Maximization of the energy capability level in transition metal complexes
 through application of 1-amino- and 2-amino-5H-tetrazole ligands
;
_journal_issue 33
_journal_name_full 'Journal of Materials Chemistry A'
_journal_page_first 16257
_journal_paper_doi 10.1039/C8TA06326E
_journal_volume 6
_journal_year 2018
_chemical_formula_moiety 'C2 H6 Cu N12 O6'
_chemical_formula_sum 'C2 H6 Cu N12 O6'
_chemical_formula_weight 357.73
_chemical_name_common 'bis(2-aminotetrazolyl) dinitrato copper(II)'
_chemical_name_systematic
;
bis(2-aminotetrazolyl) dinitrato copper(II)
;
_space_group_IT_number 14
_space_group_name_Hall '-P 2yn'
_space_group_name_H-M_alt 'P 1 21/n 1'
_symmetry_cell_setting monoclinic
_symmetry_Int_Tables_number 14
_symmetry_space_group_name_Hall '-P 2yn'
_symmetry_space_group_name_H-M 'P 1 21/n 1'
_atom_sites_solution_hydrogens difmap
_audit_creation_date
;
'Mon Dec 05 16:19:34 2016'
;
_audit_creation_method SHELXL-2013
_audit_update_record
;
2018-04-04 deposited with the CCDC.
2018-08-03 downloaded from the CCDC.
;
_cell_angle_alpha 90
_cell_angle_beta 107.469(12)
_cell_angle_gamma 90
_cell_formula_units_Z 2
_cell_length_a 7.9953(8)
_cell_length_b 8.9746(8)
_cell_length_c 8.0033(9)
_cell_measurement_reflns_used 2019
_cell_measurement_temperature 173(2)
_cell_measurement_theta_max 31.8900
_cell_measurement_theta_min 4.8470
_cell_volume 547.79(10)
_computing_cell_refinement
;
CrysAlisPro, Agilent Technologies,
Version 1.171.37.33 (release 27-03-2014 CrysAlis171 .NET)
(compiled Mar 27 2014,17:12:48)
;
_computing_data_collection
;
CrysAlisPro, Agilent Technologies,
Version 1.171.37.33 (release 27-03-2014 CrysAlis171 .NET)
(compiled Mar 27 2014,17:12:48)
;
_computing_data_reduction
;
CrysAlisPro, Agilent Technologies,
Version 1.171.37.33 (release 27-03-2014 CrysAlis171 .NET)
(compiled Mar 27 2014,17:12:48)
;
_computing_structure_refinement 'SHELXL-2013 (Sheldrick, 2013)'
_diffrn_ambient_temperature 173(2)
_diffrn_detector 'CCD plate'
_diffrn_detector_area_resol_mean 15.9809
_diffrn_detector_type Sapphire3
_diffrn_measured_fraction_theta_full 0.992
_diffrn_measured_fraction_theta_max 0.993
_diffrn_measurement_details
;
#__ type_ start__ end____ width___ exp.time_
  1 omega  -19.00   28.00   1.0000    5.0000
omega____ theta____ kappa____ phi______ frames
    -       29.7932  -99.0000   30.0000 47

#__ type_ start__ end____ width___ exp.time_
  2 omega   25.00   94.00   1.0000    5.0000
omega____ theta____ kappa____ phi______ frames
    -       29.7932 -132.0000    2.0000 69

#__ type_ start__ end____ width___ exp.time_
  3 omega  -42.00   89.00   1.0000    5.0000
omega____ theta____ kappa____ phi______ frames
    -       29.7932    0.0000 -180.0000 131

#__ type_ start__ end____ width___ exp.time_
  4 omega   60.00   86.00   1.0000    5.0000
omega____ theta____ kappa____ phi______ frames
    -       29.7932  179.0000    0.0000 26

#__ type_ start__ end____ width___ exp.time_
  5 omega   -3.00  102.00   1.0000    5.0000
omega____ theta____ kappa____ phi______ frames
    -       29.7932   77.0000  150.0000 105

#__ type_ start__ end____ width___ exp.time_
  6 omega -106.00  -61.00   1.0000    5.0000
omega____ theta____ kappa____ phi______ frames
    -      -28.6994 -179.0000  -60.0000 45

#__ type_ start__ end____ width___ exp.time_
  7 omega -109.00  -64.00   1.0000    5.0000
omega____ theta____ kappa____ phi______ frames
    -      -28.6994 -179.0000   90.0000 45

;
_diffrn_measurement_device 'four-circle diffractometer'
_diffrn_measurement_device_type 'Xcalibur, Sapphire3'
_diffrn_measurement_method '\w scans'
_diffrn_orient_matrix_UB_11 -0.0518532000
_diffrn_orient_matrix_UB_12 0.0463623000
_diffrn_orient_matrix_UB_13 0.0366380000
_diffrn_orient_matrix_UB_21 -0.0205862000
_diffrn_orient_matrix_UB_22 -0.0622835000
_diffrn_orient_matrix_UB_23 0.0447426000
_diffrn_orient_matrix_UB_31 0.0743655000
_diffrn_orient_matrix_UB_32 0.0150844000
_diffrn_orient_matrix_UB_33 0.0726235000
_diffrn_radiation_monochromator graphite
_diffrn_radiation_probe x-ray
_diffrn_radiation_type MoK\a
_diffrn_radiation_wavelength 0.71073
_diffrn_reflns_av_R_equivalents 0.0271
_diffrn_reflns_av_sigmaI/netI 0.0480
_diffrn_reflns_av_unetI/netI 0.0252
_diffrn_reflns_Laue_measured_fraction_full 0.992
_diffrn_reflns_Laue_measured_fraction_max 0.993
_diffrn_reflns_limit_h_max 10
_diffrn_reflns_limit_h_min -9
_diffrn_reflns_limit_k_max 11
_diffrn_reflns_limit_k_min -7
_diffrn_reflns_limit_l_max 10
_diffrn_reflns_limit_l_min -10
_diffrn_reflns_number 4198
_diffrn_reflns_point_group_measured_fraction_full 0.992
_diffrn_reflns_point_group_measured_fraction_max 0.993
_diffrn_reflns_theta_full 25.242
_diffrn_reflns_theta_max 26.500
_diffrn_reflns_theta_min 4.307
_diffrn_source 'Enhance (Mo) X-ray Source'
_exptl_absorpt_coefficient_mu 2.058
_exptl_absorpt_correction_T_max 1.00000
_exptl_absorpt_correction_T_min 0.76405
_exptl_absorpt_correction_type multi-scan
_exptl_absorpt_process_details
;
CrysAlisPro, Agilent Technologies,
Version 1.171.37.33 (release 27-03-2014 CrysAlis171 .NET)
(compiled Mar 27 2014,17:12:48)
Empirical absorption correction using spherical harmonics,
 implemented in SCALE3 ABSPACK scaling algorithm.
;
_exptl_crystal_colour blue
_exptl_crystal_density_diffrn 2.169
_exptl_crystal_description plate
_exptl_crystal_F_000 358
_exptl_crystal_size_max 0.440
_exptl_crystal_size_mid 0.360
_exptl_crystal_size_min 0.120
_refine_diff_density_max 0.303
_refine_diff_density_min -0.343
_refine_diff_density_rms 0.070
_refine_ls_extinction_method none
_refine_ls_goodness_of_fit_ref 1.049
_refine_ls_hydrogen_treatment refall
_refine_ls_matrix_type full
_refine_ls_number_parameters 109
_refine_ls_number_reflns 1121
_refine_ls_number_restraints 0
_refine_ls_restrained_S_all 1.049
_refine_ls_R_factor_all 0.0260
_refine_ls_R_factor_gt 0.0229
_refine_ls_shift/su_max 0.000
_refine_ls_shift/su_mean 0.000
_refine_ls_structure_factor_coef Fsqd
_refine_ls_weighting_details 'w=1/[\s^2^(Fo^2^)+(0.0397P)^2^+0.0655P] where P=(Fo^2^+2Fc^2^)/3'
_refine_ls_weighting_scheme calc
_refine_ls_wR_factor_gt 0.0609
_refine_ls_wR_factor_ref 0.0635
_reflns_Friedel_coverage 0.000
_reflns_number_gt 1024
_reflns_number_total 1121
_reflns_threshold_expression 'I > 2\s(I)'
_cod_data_source_file c8ta06326e2.cif
_cod_data_source_block lx588
_cod_database_code 7237181
_shelx_space_group_comment
;
The symmetry employed for this shelxl refinement is uniquely defined
by the following loop, which should always be used as a source of
symmetry information in preference to the above space-group names.
They are only intended as comments.
;
_shelx_estimated_absorpt_t_min 0.465
_shelx_estimated_absorpt_t_max 0.790
_shelxl_version_number 2013-4

loop_
_space_group_symop_operation_xyz
'x, y, z'
'-x+1/2, y+1/2, -z+1/2'
'-x, -y, -z'
'x-1/2, -y-1/2, z-1/2'

loop_
_atom_site_label
_atom_site_type_symbol
_atom_site_fract_x
_atom_site_fract_y
_atom_site_fract_z
_atom_site_U_iso_or_equiv
_atom_site_adp_type
_atom_site_occupancy
_atom_site_site_symmetry_order
_atom_site_calc_flag
_atom_site_refinement_flags_posn
_atom_site_refinement_flags_occupancy
Cu1 Cu 0.0000 0.0000 0.0000 0.01129(13) Uani 1 2 d S P
O1 O 0.14733(16) 0.18661(13) 0.01126(16) 0.0154(3) Uani 1 1 d . .
O2 O 0.06882(18) 0.22540(14) -0.27114(17) 0.0191(3) Uani 1 1 d . .
O3 O 0.21781(16) 0.39225(14) -0.09258(17) 0.0179(3) Uani 1 1 d . .
N1 N 0.5027(2) -0.17382(16) 0.1789(2) 0.0154(3) Uani 1 1 d . .
N2 N 0.39591(19) -0.29010(16) 0.14808(18) 0.0112(3) Uani 1 1 d . .
N3 N 0.22921(19) -0.26203(17) 0.09068(19) 0.0136(3) Uani 1 1 d . .
N4 N 0.22289(19) -0.11331(16) 0.07874(19) 0.0127(3) Uani 1 1 d . .
N6 N 0.14376(19) 0.26833(16) -0.12150(18) 0.0125(3) Uani 1 1 d . .
C1 C 0.3885(2) -0.0630(2) 0.1328(2) 0.0154(4) Uani 1 1 d . .
N5 N 0.4588(2) -0.43402(17) 0.1970(2) 0.0132(3) Uani 1 1 d . .
H1 H 0.417(3) 0.038(2) 0.140(3) 0.012(5) Uiso 1 1 d . .
H5A H 0.394(3) -0.497(2) 0.132(3) 0.013(6) Uiso 1 1 d . .
H5B H 0.558(3) -0.444(3) 0.177(3) 0.024(6) Uiso 1 1 d . .

loop_
_atom_site_aniso_label
_atom_site_aniso_U_11
_atom_site_aniso_U_22
_atom_site_aniso_U_33
_atom_site_aniso_U_23
_atom_site_aniso_U_13
_atom_site_aniso_U_12
Cu1 0.00892(19) 0.00921(19) 0.0146(2) 0.00167(10) 0.00183(13) 0.00056(10)
O1 0.0139(6) 0.0151(6) 0.0157(6) 0.0046(5) 0.0022(5) -0.0015(5)
O2 0.0220(7) 0.0176(7) 0.0146(7) -0.0005(5) 0.0008(6) -0.0030(6)
O3 0.0185(6) 0.0105(6) 0.0244(7) -0.0010(5) 0.0062(5) -0.0054(5)
N1 0.0131(7) 0.0117(8) 0.0202(8) -0.0005(6) 0.0031(6) -0.0011(6)
N2 0.0092(7) 0.0107(7) 0.0130(7) 0.0002(5) 0.0024(6) -0.0005(6)
N3 0.0120(7) 0.0123(7) 0.0157(8) 0.0006(6) 0.0028(6) 0.0015(6)
N4 0.0132(7) 0.0106(7) 0.0134(7) 0.0007(5) 0.0028(6) 0.0000(6)
N6 0.0104(7) 0.0110(7) 0.0163(8) 0.0021(6) 0.0042(6) 0.0016(6)
C1 0.0135(9) 0.0120(9) 0.0194(9) -0.0003(7) 0.0032(7) -0.0006(7)
N5 0.0133(8) 0.0083(7) 0.0178(8) -0.0002(6) 0.0042(7) 0.0023(6)

loop_
_atom_type_symbol
_atom_type_description
_atom_type_scat_dispersion_real
_atom_type_scat_dispersion_imag
_atom_type_scat_source
C C 0.0033 0.0016 'International Tables Vol C Tables 4.2.6.8 and 6.1.1.4'
Cu Cu 0.3201 1.2651 'International Tables Vol C Tables 4.2.6.8 and 6.1.1.4'
N N 0.0061 0.0033 'International Tables Vol C Tables 4.2.6.8 and 6.1.1.4'
O O 0.0106 0.0060 'International Tables Vol C Tables 4.2.6.8 and 6.1.1.4'
H H 0.0000 0.0000 'International Tables Vol C Tables 4.2.6.8 and 6.1.1.4'

loop_
_geom_angle_atom_site_label_1
_geom_angle_atom_site_label_2
_geom_angle_atom_site_label_3
_geom_angle
_geom_angle_site_symmetry_1
_geom_angle_site_symmetry_3
N4 Cu1 N4 180.0 3 .
N4 Cu1 O1 92.58(5) 3 .
N4 Cu1 O1 87.42(5) . .
N4 Cu1 O1 87.42(5) 3 3
N4 Cu1 O1 92.58(5) . 3
O1 Cu1 O1 180.0 . 3
N4 Cu1 N5 88.16(6) 3 4
N4 Cu1 N5 91.84(6) . 4
O1 Cu1 N5 98.56(5) . 4
O1 Cu1 N5 81.44(5) 3 4
N4 Cu1 N5 91.84(6) 3 2
N4 Cu1 N5 88.16(6) . 2
O1 Cu1 N5 81.44(5) . 2
O1 Cu1 N5 98.56(5) 3 2
N5 Cu1 N5 180.00(8) 4 2
N6 O1 Cu1 124.39(10) . .
N2 N1 C1 100.81(14) . .
N3 N2 N1 116.72(14) . .
N3 N2 N5 121.54(15) . .
N1 N2 N5 121.22(14) . .
N2 N3 N4 103.40(13) . .
N3 N4 C1 107.49(14) . .
N3 N4 Cu1 123.04(11) . .
C1 N4 Cu1 129.44(12) . .
O2 N6 O3 121.68(14) . .
O2 N6 O1 120.69(14) . .
O3 N6 O1 117.63(14) . .
N1 C1 N4 111.57(16) . .
N1 C1 H1 125.1(13) . .
N4 C1 H1 123.3(13) . .
N2 N5 Cu1 115.85(11) . 2_545
N2 N5 H5A 110.3(15) . .
Cu1 N5 H5A 109.3(17) 2_545 .
N2 N5 H5B 108.7(17) . .
Cu1 N5 H5B 107.8(15) 2_545 .
H5A N5 H5B 104(2) . .

loop_
_geom_bond_atom_site_label_1
_geom_bond_atom_site_label_2
_geom_bond_distance
_geom_bond_site_symmetry_2
Cu1 N4 1.9831(14) 3
Cu1 N4 1.9831(14) .
Cu1 O1 2.0339(12) .
Cu1 O1 2.0339(12) 3
Cu1 N5 2.4206(16) 4
Cu1 N5 2.4206(16) 2
O1 N6 1.2843(18) .
O2 N6 1.2292(19) .
O3 N6 1.2485(19) .
N1 N2 1.324(2) .
N1 C1 1.326(2) .
N2 N3 1.297(2) .
N2 N5 1.399(2) .
N3 N4 1.338(2) .
N4 C1 1.342(2) .
C1 H1 0.93(2) .
N5 Cu1 2.4206(16) 2_545
N5 H5A 0.83(2) .
N5 H5B 0.86(3) .

loop_
_geom_hbond_atom_site_label_D
_geom_hbond_atom_site_label_H
_geom_hbond_atom_site_label_A
_geom_hbond_distance_DH
_geom_hbond_distance_HA
_geom_hbond_distance_DA
_geom_hbond_angle_DHA
_geom_hbond_site_symmetry_A
N5 H5A O3 0.83(2) 2.17(3) 2.972(2) 163(2) 1_545
N5 H5B O3 0.86(3) 2.15(3) 2.971(2) 160(2) 3_655

loop_
_geom_torsion_atom_site_label_1
_geom_torsion_atom_site_label_2
_geom_torsion_atom_site_label_3
_geom_torsion_atom_site_label_4
_geom_torsion
_geom_torsion_site_symmetry_4
C1 N1 N2 N3 -0.9(2) .
C1 N1 N2 N5 -172.72(16) .
N1 N2 N3 N4 1.1(2) .
N5 N2 N3 N4 172.89(15) .
N2 N3 N4 C1 -0.79(19) .
N2 N3 N4 Cu1 -179.17(11) .
Cu1 O1 N6 O2 -11.3(2) .
Cu1 O1 N6 O3 168.29(11) .
N2 N1 C1 N4 0.3(2) .
N3 N4 C1 N1 0.3(2) .
Cu1 N4 C1 N1 178.53(12) .
N3 N2 N5 Cu1 -89.31(17) 2_545
N1 N2 N5 Cu1 82.09(18) 2_545
